data_7151084
loop_
_publ_author_name
'Cockroft, Scott L.'
'Perkins, Julie'
'Zonta, Cristiano'
'Adams, Harry'
'Spey, Sharon E.'
'Low, Caroline M. R.'
'Vinter, Jeremy G.'
'Lawson, Kevin R.'
'Urch, Christopher J.'
'Hunter, Christopher A.'

_publ_section_title
;
 Substituent effects on aromatic stacking interactions.
;
_journal_issue 7
_journal_name_full 'Organic &amp; biomolecular chemistry'
_journal_page_first 1062
_journal_page_last 1080
_journal_paper_doi 10.1039/b617576g
_journal_volume 5
_journal_year 2007
_chemical_formula_sum 'C24 H22 N4 O6'
_chemical_formula_weight 462.46
_space_group_IT_number 14
_symmetry_cell_setting monoclinic
_symmetry_space_group_name_Hall '-P 2ybc'
_symmetry_space_group_name_H-M 'P 1 21/c 1'
_atom_sites_solution_hydrogens geom
_atom_sites_solution_primary direct
_atom_sites_solution_secondary difmap
_audit_creation_method SHELXL-97
_cell_angle_alpha 90.00
_cell_angle_beta 105.241(2)
_cell_angle_gamma 90.00
_cell_formula_units_Z 4
_cell_length_a 15.0670(17)
_cell_length_b 12.8503(14)
_cell_length_c 15.5065(17)
_cell_measurement_reflns_used 7229
_cell_measurement_temperature 150(2)
_cell_measurement_theta_max 53.113
_cell_measurement_theta_min 4.604
_cell_volume 2896.7(6)
_computing_cell_refinement 'Bruker SMART'
_computing_data_collection 'Bruker SMART'
_computing_data_reduction 'Bruker SHELXTL'
_computing_molecular_graphics 'Bruker SHELXTL'
_computing_publication_material 'Bruker SHELXTL'
_computing_structure_refinement 'SHELXL-97 (Sheldrick, 1997)'
_computing_structure_solution 'SHELXS-97 (Sheldrick, 1990)'
_diffrn_ambient_temperature 150(2)
_diffrn_detector_area_resol_mean 100
_diffrn_measured_fraction_theta_full 0.987
_diffrn_measured_fraction_theta_max 0.987
_diffrn_measurement_device_type 'Bruker SMART'
_diffrn_measurement_method '\w scans'
_diffrn_radiation_monochromator graphite
_diffrn_radiation_source 'fine-focus sealed tube'
_diffrn_radiation_type MoK\a
_diffrn_radiation_wavelength 0.71073
_diffrn_reflns_av_R_equivalents 0.0441
_diffrn_reflns_av_sigmaI/netI 0.0417
_diffrn_reflns_limit_h_max 19
_diffrn_reflns_limit_h_min -19
_diffrn_reflns_limit_k_max 16
_diffrn_reflns_limit_k_min -16
_diffrn_reflns_limit_l_max 19
_diffrn_reflns_limit_l_min -19
_diffrn_reflns_number 32125
_diffrn_reflns_theta_full 27.56
_diffrn_reflns_theta_max 27.56
_diffrn_reflns_theta_min 1.40
_diffrn_standards_decay_% 0
_diffrn_standards_number 0
_exptl_absorpt_coefficient_mu 0.078
_exptl_absorpt_correction_T_max 0.9839
_exptl_absorpt_correction_T_min 0.9681
_exptl_absorpt_correction_type multi-scan
_exptl_absorpt_process_details SADABS
_exptl_crystal_colour colourless
_exptl_crystal_density_diffrn 1.060
_exptl_crystal_density_method 'not measured'
_exptl_crystal_description Block
_exptl_crystal_F_000 968
_exptl_crystal_size_max 0.42
_exptl_crystal_size_mid 0.32
_exptl_crystal_size_min 0.21
_refine_diff_density_max 0.290
_refine_diff_density_min -0.233
_refine_diff_density_rms 0.043
_refine_ls_extinction_method none
_refine_ls_goodness_of_fit_ref 1.102
_refine_ls_hydrogen_treatment constr
_refine_ls_matrix_type full
_refine_ls_number_parameters 311
_refine_ls_number_reflns 6616
_refine_ls_number_restraints 0
_refine_ls_restrained_S_all 1.102
_refine_ls_R_factor_all 0.0759
_refine_ls_R_factor_gt 0.0507
_refine_ls_shift/su_max 0.002
_refine_ls_shift/su_mean 0.000
_refine_ls_structure_factor_coef Fsqd
_refine_ls_weighting_details 'calc w=1/[\s^2^(Fo^2^)+(0.0719P)^2^+0.0000P] where P=(Fo^2^+2Fc^2^)/3'
_refine_ls_weighting_scheme calc
_refine_ls_wR_factor_gt 0.1335
_refine_ls_wR_factor_ref 0.1419
_reflns_number_gt 4462
_reflns_number_total 6616
_reflns_threshold_expression >2sigma(I)
_cod_data_source_file b617576g.txt
_cod_data_source_block hazel3m
_cod_depositor_comments
;
The following automatic conversions were performed:
'_symmetry_cell_setting' value 'Monoclinic' changed to 'monoclinic'
according to '/home/saulius/struct/CIF-dictionaries/cif_core.dic'
dictionary named 'cif_core.dic' version 2.4.1 from
2010-06-29.

'_exptl_absorpt_correction_type' value 'MULTI-SCAN' changed
to 'multi-scan' according to
'/home/saulius/struct/CIF-dictionaries/cif_core.dic' dictionary named
'cif_core.dic' version 2.4.1 from
2010-06-29.

'_refine_ls_hydrogen_treatment' value 'CONSTR' changed to
'constr' according to '/home/saulius/struct/CIF-dictionaries/cif_core.dic'
dictionary named 'cif_core.dic' version 2.4.1 from 2010-06-29.

Automatic conversion script
Id: cif_fix_enum 1527 2010-12-29 10:47:43Z saulius 
;
_cod_original_sg_symbol_H-M P2(1)/c
_cod_database_code 7151084

loop_
_symmetry_equiv_pos_as_xyz
'x, y, z'
'-x, y+1/2, -z+1/2'
'-x, -y, -z'
'x, -y-1/2, z-1/2'

loop_
_atom_site_label
_atom_site_type_symbol
_atom_site_fract_x
_atom_site_fract_y
_atom_site_fract_z
_atom_site_U_iso_or_equiv
_atom_site_adp_type
_atom_site_occupancy
_atom_site_symmetry_multiplicity
_atom_site_calc_flag
_atom_site_refinement_flags
_atom_site_disorder_assembly
_atom_site_disorder_group
O1 O 0.62609(8) 0.40229(8) 0.37637(8) 0.0360(3) Uani 1 1 d . . .
O2 O 0.97889(13) 0.41441(14) 0.73170(12) 0.0769(6) Uani 1 1 d . . .
O3 O 1.05235(10) 0.52591(16) 0.67235(12) 0.0745(5) Uani 1 1 d . . .
O4 O 0.37499(8) 0.29380(8) 0.11856(8) 0.0313(3) Uani 1 1 d . . .
O5 O 0.21696(10) 0.08397(10) -0.29878(9) 0.0453(4) Uani 1 1 d . . .
O6 O 0.08252(9) 0.14058(11) -0.29676(9) 0.0471(4) Uani 1 1 d . . .
N1 N 0.65536(9) 0.57199(9) 0.41423(9) 0.0247(3) Uani 1 1 d . . .
H1A H 0.6370 0.6370 0.4048 0.030 Uiso 1 1 calc R . .
N2 N 0.98215(13) 0.48056(15) 0.67553(12) 0.0516(5) Uani 1 1 d . . .
N3 N 0.32780(9) 0.41596(10) 0.01090(9) 0.0281(3) Uani 1 1 d . . .
H3A H 0.3261 0.4827 -0.0022 0.034 Uiso 1 1 calc R . .
N4 N 0.16643(11) 0.14075(11) -0.26897(9) 0.0346(4) Uani 1 1 d . . .
C1 C 0.48202(11) 0.44891(11) 0.23044(11) 0.0242(3) Uani 1 1 d . . .
H1B H 0.5066 0.3804 0.2370 0.029 Uiso 1 1 calc R . .
C2 C 0.40586(10) 0.47137(11) 0.16032(10) 0.0226(3) Uani 1 1 d . . .
C3 C 0.36758(11) 0.57057(11) 0.15317(11) 0.0254(4) Uani 1 1 d . . .
H3B H 0.3144 0.5860 0.1064 0.030 Uiso 1 1 calc R . .
C4 C 0.40684(11) 0.64634(11) 0.21397(11) 0.0260(4) Uani 1 1 d . . .
H4A H 0.3803 0.7139 0.2087 0.031 Uiso 1 1 calc R . .
C5 C 0.48425(11) 0.62567(12) 0.28261(11) 0.0261(4) Uani 1 1 d . . .
H5A H 0.5111 0.6790 0.3236 0.031 Uiso 1 1 calc R . .
C6 C 0.52284(10) 0.52616(11) 0.29148(10) 0.0235(3) Uani 1 1 d . . .
C7 C 0.60501(11) 0.49555(12) 0.36394(11) 0.0254(4) Uani 1 1 d . . .
C8 C 0.73736(10) 0.54955(11) 0.48196(10) 0.0228(3) Uani 1 1 d . . .
C9 C 0.73278(11) 0.49033(12) 0.55670(11) 0.0282(4) Uani 1 1 d . . .
C10 C 0.81506(13) 0.46729(13) 0.61950(11) 0.0329(4) Uani 1 1 d . . .
H10A H 0.8149 0.4255 0.6700 0.039 Uiso 1 1 calc R . .
C11 C 0.89642(12) 0.50511(14) 0.60819(12) 0.0344(4) Uani 1 1 d . . .
C12 C 0.90054(11) 0.56627(13) 0.53701(12) 0.0325(4) Uani 1 1 d . . .
H12A H 0.9580 0.5925 0.5322 0.039 Uiso 1 1 calc R . .
C13 C 0.82055(11) 0.58970(12) 0.47198(11) 0.0264(4) Uani 1 1 d . . .
C14 C 0.64320(13) 0.45560(15) 0.57192(13) 0.0407(5) Uani 1 1 d . . .
H14A H 0.5951 0.5061 0.5452 0.061 Uiso 1 1 calc R . .
H14B H 0.6492 0.4507 0.6363 0.061 Uiso 1 1 calc R . .
H14C H 0.6267 0.3873 0.5442 0.061 Uiso 1 1 calc R . .
C15 C 0.82286(13) 0.65497(14) 0.39275(13) 0.0363(4) Uani 1 1 d . . .
H15A H 0.7833 0.7160 0.3905 0.054 Uiso 1 1 calc R . .
H15B H 0.8007 0.6140 0.3380 0.054 Uiso 1 1 calc R . .
H15C H 0.8861 0.6777 0.3978 0.054 Uiso 1 1 calc R . .
C16 C 0.36767(10) 0.38613(12) 0.09500(11) 0.0242(3) Uani 1 1 d . . .
C17 C 0.28772(11) 0.34296(11) -0.05860(10) 0.0251(4) Uani 1 1 d . . .
C18 C 0.34455(11) 0.28072(13) -0.09481(11) 0.0296(4) Uani 1 1 d . . .
C19 C 0.30392(12) 0.21447(12) -0.16488(11) 0.0292(4) Uani 1 1 d . . .
H19A H 0.3408 0.1718 -0.1917 0.035 Uiso 1 1 calc R . .
C20 C 0.20950(12) 0.21161(12) -0.19484(10) 0.0279(4) Uani 1 1 d . . .
C21 C 0.15265(12) 0.27370(12) -0.15999(11) 0.0291(4) Uani 1 1 d . . .
H21A H 0.0878 0.2702 -0.1832 0.035 Uiso 1 1 calc R . .
C22 C 0.19203(11) 0.34170(12) -0.09011(11) 0.0278(4) Uani 1 1 d . . .
C23 C 0.44780(12) 0.28536(16) -0.06147(14) 0.0446(5) Uani 1 1 d . . .
H23A H 0.4682 0.3577 -0.0617 0.067 Uiso 1 1 calc R . .
H23B H 0.4754 0.2436 -0.1006 0.067 Uiso 1 1 calc R . .
H23C H 0.4670 0.2578 -0.0005 0.067 Uiso 1 1 calc R . .
C24 C 0.13247(13) 0.41086(15) -0.05128(13) 0.0405(5) Uani 1 1 d . . .
H24A H 0.1427 0.3954 0.0125 0.061 Uiso 1 1 calc R . .
H24B H 0.0677 0.3987 -0.0822 0.061 Uiso 1 1 calc R . .
H24C H 0.1480 0.4838 -0.0587 0.061 Uiso 1 1 calc R . .

loop_
_atom_site_aniso_label
_atom_site_aniso_U_11
_atom_site_aniso_U_22
_atom_site_aniso_U_33
_atom_site_aniso_U_23
_atom_site_aniso_U_13
_atom_site_aniso_U_12
O1 0.0377(7) 0.0192(6) 0.0390(7) 0.0014(5) -0.0111(5) 0.0025(5)
O2 0.0784(12) 0.0734(11) 0.0571(11) 0.0125(9) -0.0205(9) 0.0292(9)
O3 0.0287(8) 0.1107(15) 0.0697(12) -0.0129(11) -0.0127(8) 0.0127(9)
O4 0.0357(6) 0.0175(5) 0.0331(7) 0.0001(5) -0.0045(5) 0.0000(5)
O5 0.0610(9) 0.0400(7) 0.0365(8) -0.0134(6) 0.0157(7) -0.0058(7)
O6 0.0395(8) 0.0516(8) 0.0412(8) -0.0109(6) -0.0054(6) -0.0089(6)
N1 0.0263(7) 0.0170(6) 0.0252(7) 0.0010(5) -0.0032(6) 0.0009(5)
N2 0.0439(11) 0.0568(11) 0.0421(10) -0.0090(9) -0.0100(8) 0.0223(9)
N3 0.0343(8) 0.0182(6) 0.0268(7) 0.0008(5) -0.0005(6) -0.0016(6)
N4 0.0487(10) 0.0297(8) 0.0227(8) -0.0004(6) 0.0048(7) -0.0087(7)
C1 0.0260(8) 0.0163(7) 0.0270(9) 0.0015(6) 0.0013(7) 0.0007(6)
C2 0.0233(8) 0.0188(7) 0.0235(8) 0.0010(6) 0.0020(6) -0.0022(6)
C3 0.0239(8) 0.0231(8) 0.0257(8) 0.0025(6) 0.0004(7) 0.0033(6)
C4 0.0291(9) 0.0176(7) 0.0293(9) 0.0013(6) 0.0039(7) 0.0034(6)
C5 0.0288(9) 0.0196(7) 0.0273(9) -0.0016(6) 0.0028(7) -0.0029(6)
C6 0.0228(8) 0.0193(7) 0.0257(8) 0.0030(6) 0.0016(6) -0.0011(6)
C7 0.0279(8) 0.0205(8) 0.0247(8) 0.0003(6) 0.0015(7) -0.0011(6)
C8 0.0233(8) 0.0207(7) 0.0202(8) -0.0030(6) -0.0016(6) 0.0010(6)
C9 0.0351(9) 0.0215(8) 0.0261(9) 0.0010(6) 0.0048(7) 0.0012(7)
C10 0.0467(11) 0.0251(8) 0.0222(9) 0.0010(7) 0.0007(8) 0.0077(7)
C11 0.0303(9) 0.0343(9) 0.0304(10) -0.0093(7) -0.0063(8) 0.0134(7)
C12 0.0238(8) 0.0323(9) 0.0377(10) -0.0074(8) 0.0017(7) 0.0006(7)
C13 0.0282(8) 0.0208(8) 0.0285(9) -0.0032(6) 0.0046(7) 0.0008(6)
C14 0.0416(11) 0.0453(11) 0.0366(10) 0.0095(9) 0.0127(9) -0.0052(9)
C15 0.0347(10) 0.0319(9) 0.0450(11) 0.0059(8) 0.0152(8) -0.0035(7)
C16 0.0217(8) 0.0207(8) 0.0265(8) 0.0011(6) -0.0002(6) -0.0002(6)
C17 0.0338(9) 0.0184(7) 0.0200(8) 0.0021(6) 0.0013(7) -0.0019(6)
C18 0.0299(9) 0.0297(9) 0.0281(9) 0.0018(7) 0.0056(7) -0.0020(7)
C19 0.0375(10) 0.0258(8) 0.0251(9) 0.0015(7) 0.0096(7) 0.0012(7)
C20 0.0387(10) 0.0230(8) 0.0189(8) 0.0010(6) 0.0020(7) -0.0039(7)
C21 0.0300(9) 0.0281(8) 0.0250(9) 0.0030(7) -0.0001(7) -0.0001(7)
C22 0.0302(9) 0.0240(8) 0.0255(9) 0.0027(6) 0.0007(7) 0.0033(7)
C23 0.0334(10) 0.0535(12) 0.0470(12) -0.0127(10) 0.0106(9) -0.0080(9)
C24 0.0341(10) 0.0440(11) 0.0387(11) -0.0076(9) 0.0011(8) 0.0106(8)

loop_
_atom_type_symbol
_atom_type_description
_atom_type_scat_dispersion_real
_atom_type_scat_dispersion_imag
_atom_type_scat_source
C C 0.0033 0.0016 'International Tables Vol C Tables 4.2.6.8 and 6.1.1.4'
H H 0.0000 0.0000 'International Tables Vol C Tables 4.2.6.8 and 6.1.1.4'
N N 0.0061 0.0033 'International Tables Vol C Tables 4.2.6.8 and 6.1.1.4'
O O 0.0106 0.0060 'International Tables Vol C Tables 4.2.6.8 and 6.1.1.4'

loop_
_geom_angle_atom_site_label_1
_geom_angle_atom_site_label_2
_geom_angle_atom_site_label_3
_geom_angle
_geom_angle_site_symmetry_1
_geom_angle_site_symmetry_3
_geom_angle_publ_flag
C7 N1 C8 121.54(12) . . ?
C7 N1 H1A 119.2 . . ?
C8 N1 H1A 119.2 . . ?
O3 N2 O2 123.82(18) . . ?
O3 N2 C11 118.64(19) . . ?
O2 N2 C11 117.54(19) . . ?
C16 N3 C17 122.39(13) . . ?
C16 N3 H3A 118.8 . . ?
C17 N3 H3A 118.8 . . ?
O6 N4 O5 123.46(15) . . ?
O6 N4 C20 118.50(15) . . ?
O5 N4 C20 118.03(15) . . ?
C2 C1 C6 120.59(14) . . ?
C2 C1 H1B 119.7 . . ?
C6 C1 H1B 119.7 . . ?
C1 C2 C3 119.53(14) . . ?
C1 C2 C16 117.94(13) . . ?
C3 C2 C16 122.53(13) . . ?
C4 C3 C2 119.94(14) . . ?
C4 C3 H3B 120.0 . . ?
C2 C3 H3B 120.0 . . ?
C3 C4 C5 121.02(14) . . ?
C3 C4 H4A 119.5 . . ?
C5 C4 H4A 119.5 . . ?
C4 C5 C6 119.80(14) . . ?
C4 C5 H5A 120.1 . . ?
C6 C5 H5A 120.1 . . ?
C5 C6 C1 119.07(14) . . ?
C5 C6 C7 123.92(14) . . ?
C1 C6 C7 116.99(13) . . ?
O1 C7 N1 121.90(14) . . ?
O1 C7 C6 119.99(13) . . ?
N1 C7 C6 118.10(13) . . ?
C13 C8 C9 122.05(14) . . ?
C13 C8 N1 118.14(14) . . ?
C9 C8 N1 119.80(14) . . ?
C10 C9 C8 117.71(16) . . ?
C10 C9 C14 119.99(16) . . ?
C8 C9 C14 122.26(15) . . ?
C11 C10 C9 119.76(16) . . ?
C11 C10 H10A 120.1 . . ?
C9 C10 H10A 120.1 . . ?
C12 C11 C10 122.51(15) . . ?
C12 C11 N2 118.65(18) . . ?
C10 C11 N2 118.83(18) . . ?
C11 C12 C13 119.74(16) . . ?
C11 C12 H12A 120.1 . . ?
C13 C12 H12A 120.1 . . ?
C12 C13 C8 118.14(15) . . ?
C12 C13 C15 121.07(16) . . ?
C8 C13 C15 120.79(14) . . ?
C9 C14 H14A 109.5 . . ?
C9 C14 H14B 109.5 . . ?
H14A C14 H14B 109.5 . . ?
C9 C14 H14C 109.5 . . ?
H14A C14 H14C 109.5 . . ?
H14B C14 H14C 109.5 . . ?
C13 C15 H15A 109.5 . . ?
C13 C15 H15B 109.5 . . ?
H15A C15 H15B 109.5 . . ?
C13 C15 H15C 109.5 . . ?
H15A C15 H15C 109.5 . . ?
H15B C15 H15C 109.5 . . ?
O4 C16 N3 122.93(14) . . ?
O4 C16 C2 120.80(14) . . ?
N3 C16 C2 116.26(13) . . ?
C18 C17 C22 122.68(14) . . ?
C18 C17 N3 119.70(14) . . ?
C22 C17 N3 117.53(14) . . ?
C19 C18 C17 118.42(15) . . ?
C19 C18 C23 119.72(16) . . ?
C17 C18 C23 121.85(15) . . ?
C20 C19 C18 118.96(16) . . ?
C20 C19 H19A 120.5 . . ?
C18 C19 H19A 120.5 . . ?
C19 C20 C21 123.04(15) . . ?
C19 C20 N4 118.89(15) . . ?
C21 C20 N4 118.06(15) . . ?
C20 C21 C22 118.97(15) . . ?
C20 C21 H21A 120.5 . . ?
C22 C21 H21A 120.5 . . ?
C17 C22 C21 117.91(15) . . ?
C17 C22 C24 121.70(15) . . ?
C21 C22 C24 120.39(15) . . ?
C18 C23 H23A 109.5 . . ?
C18 C23 H23B 109.5 . . ?
H23A C23 H23B 109.5 . . ?
C18 C23 H23C 109.5 . . ?
H23A C23 H23C 109.5 . . ?
H23B C23 H23C 109.5 . . ?
C22 C24 H24A 109.5 . . ?
C22 C24 H24B 109.5 . . ?
H24A C24 H24B 109.5 . . ?
C22 C24 H24C 109.5 . . ?
H24A C24 H24C 109.5 . . ?
H24B C24 H24C 109.5 . . ?

loop_
_geom_bond_atom_site_label_1
_geom_bond_atom_site_label_2
_geom_bond_distance
_geom_bond_site_symmetry_2
_geom_bond_publ_flag
O1 C7 1.2418(18) . ?
O2 N2 1.227(3) . ?
O3 N2 1.220(2) . ?
O4 C16 1.2377(18) . ?
O5 N4 1.2290(19) . ?
O6 N4 1.2237(19) . ?
N1 C7 1.3555(19) . ?
N1 C8 1.4250(19) . ?
N1 H1A 0.8800 . ?
N2 C11 1.466(2) . ?
N3 C16 1.340(2) . ?
N3 C17 1.4366(19) . ?
N3 H3A 0.8800 . ?
N4 C20 1.476(2) . ?
C1 C2 1.388(2) . ?
C1 C6 1.398(2) . ?
C1 H1B 0.9500 . ?
C2 C3 1.392(2) . ?
C2 C16 1.500(2) . ?
C3 C4 1.376(2) . ?
C3 H3B 0.9500 . ?
C4 C5 1.382(2) . ?
C4 H4A 0.9500 . ?
C5 C6 1.397(2) . ?
C5 H5A 0.9500 . ?
C6 C7 1.489(2) . ?
C8 C13 1.401(2) . ?
C8 C9 1.403(2) . ?
C9 C10 1.392(2) . ?
C9 C14 1.498(2) . ?
C10 C11 1.372(3) . ?
C10 H10A 0.9500 . ?
C11 C12 1.370(3) . ?
C12 C13 1.386(2) . ?
C12 H12A 0.9500 . ?
C13 C15 1.495(2) . ?
C14 H14A 0.9800 . ?
C14 H14B 0.9800 . ?
C14 H14C 0.9800 . ?
C15 H15A 0.9800 . ?
C15 H15B 0.9800 . ?
C15 H15C 0.9800 . ?
C17 C18 1.393(2) . ?
C17 C22 1.395(2) . ?
C18 C19 1.389(2) . ?
C18 C23 1.506(2) . ?
C19 C20 1.376(2) . ?
C19 H19A 0.9500 . ?
C20 C21 1.380(2) . ?
C21 C22 1.397(2) . ?
C21 H21A 0.9500 . ?
C22 C24 1.497(2) . ?
C23 H23A 0.9800 . ?
C23 H23B 0.9800 . ?
C23 H23C 0.9800 . ?
C24 H24A 0.9800 . ?
C24 H24B 0.9800 . ?
C24 H24C 0.9800 . ?

loop_
_geom_torsion_atom_site_label_1
_geom_torsion_atom_site_label_2
_geom_torsion_atom_site_label_3
_geom_torsion_atom_site_label_4
_geom_torsion
_geom_torsion_site_symmetry_1
_geom_torsion_site_symmetry_2
_geom_torsion_site_symmetry_3
_geom_torsion_site_symmetry_4
_geom_torsion_publ_flag
C6 C1 C2 C3 -2.8(2) . . . . ?
C6 C1 C2 C16 177.54(15) . . . . ?
C1 C2 C3 C4 1.8(2) . . . . ?
C16 C2 C3 C4 -178.55(15) . . . . ?
C2 C3 C4 C5 0.0(3) . . . . ?
C3 C4 C5 C6 -0.9(3) . . . . ?
C4 C5 C6 C1 -0.1(2) . . . . ?
C4 C5 C6 C7 -178.85(15) . . . . ?
C2 C1 C6 C5 2.0(2) . . . . ?
C2 C1 C6 C7 -179.23(15) . . . . ?
C8 N1 C7 O1 2.5(3) . . . . ?
C8 N1 C7 C6 -176.94(14) . . . . ?
C5 C6 C7 O1 167.97(16) . . . . ?
C1 C6 C7 O1 -10.8(2) . . . . ?
C5 C6 C7 N1 -12.6(2) . . . . ?
C1 C6 C7 N1 168.62(15) . . . . ?
C7 N1 C8 C13 116.74(17) . . . . ?
C7 N1 C8 C9 -64.4(2) . . . . ?
C13 C8 C9 C10 -3.4(2) . . . . ?
N1 C8 C9 C10 177.76(14) . . . . ?
C13 C8 C9 C14 174.20(16) . . . . ?
N1 C8 C9 C14 -4.6(2) . . . . ?
C8 C9 C10 C11 2.0(2) . . . . ?
C14 C9 C10 C11 -175.71(16) . . . . ?
C9 C10 C11 C12 0.5(3) . . . . ?
C9 C10 C11 N2 179.52(15) . . . . ?
O3 N2 C11 C12 9.4(3) . . . . ?
O2 N2 C11 C12 -170.08(18) . . . . ?
O3 N2 C11 C10 -169.70(18) . . . . ?
O2 N2 C11 C10 10.9(3) . . . . ?
C10 C11 C12 C13 -1.7(3) . . . . ?
N2 C11 C12 C13 179.33(15) . . . . ?
C11 C12 C13 C8 0.2(2) . . . . ?
C11 C12 C13 C15 -179.10(15) . . . . ?
C9 C8 C13 C12 2.4(2) . . . . ?
N1 C8 C13 C12 -178.83(14) . . . . ?
C9 C8 C13 C15 -178.33(15) . . . . ?
N1 C8 C13 C15 0.5(2) . . . . ?
C17 N3 C16 O4 1.8(2) . . . . ?
C17 N3 C16 C2 -179.57(14) . . . . ?
C1 C2 C16 O4 29.3(2) . . . . ?
C3 C2 C16 O4 -150.31(16) . . . . ?
C1 C2 C16 N3 -149.29(15) . . . . ?
C3 C2 C16 N3 31.1(2) . . . . ?
C16 N3 C17 C18 -73.9(2) . . . . ?
C16 N3 C17 C22 109.29(18) . . . . ?
C22 C17 C18 C19 -0.3(2) . . . . ?
N3 C17 C18 C19 -176.92(14) . . . . ?
C22 C17 C18 C23 178.31(16) . . . . ?
N3 C17 C18 C23 1.7(2) . . . . ?
C17 C18 C19 C20 -1.0(2) . . . . ?
C23 C18 C19 C20 -179.65(16) . . . . ?
C18 C19 C20 C21 1.7(2) . . . . ?
C18 C19 C20 N4 -179.66(14) . . . . ?
O6 N4 C20 C19 -178.16(15) . . . . ?
O5 N4 C20 C19 2.7(2) . . . . ?
O6 N4 C20 C21 0.5(2) . . . . ?
O5 N4 C20 C21 -178.56(15) . . . . ?
C19 C20 C21 C22 -1.0(2) . . . . ?
N4 C20 C21 C22 -179.68(14) . . . . ?
C18 C17 C22 C21 1.0(2) . . . . ?
N3 C17 C22 C21 177.65(14) . . . . ?
C18 C17 C22 C24 -178.78(16) . . . . ?
N3 C17 C22 C24 -2.1(2) . . . . ?
C20 C21 C22 C17 -0.3(2) . . . . ?
C20 C21 C22 C24 179.44(16) . . . . ?

loop_
_cod_related_entry_id
_cod_related_entry_database
_cod_related_entry_code
1 ChemSpider 21141019
